data_1512730
loop_
_publ_author_name
'Himanshu Sekhar Jena'
'Vadivelu Manivannan'

_publ_section_title
;
 Molecular structures of dinuclear zinc(II) complexes of chiral tridentate
 imine and amine ligands: Effect of ligand geometry on
 diastereoselectivity
;
_journal_name_full
;
Inorganica Chimica Acta
;
_journal_page_first 210
_journal_page_last 219
_journal_volume 393
_journal_year 2012
_chemical_formula_moiety 'C28 H30 N10 O2 Zn2, 2(C3 H7 N O)'
_chemical_formula_sum 'C34 H44 N12 O4 Zn2'
_chemical_formula_weight 815.59
_space_group_IT_number 14
_symmetry_cell_setting monoclinic
_symmetry_space_group_name_Hall '-P 2ybc'
_symmetry_space_group_name_H-M 'P 1 21/c 1'
_atom_sites_solution_hydrogens geom
_atom_sites_solution_primary direct
_atom_sites_solution_secondary difmap
_cell_angle_alpha 90.00
_cell_angle_beta 116.113(4)
_cell_angle_gamma 90.00
_cell_formula_units_Z 4
_cell_length_a 11.8857(9)
_cell_length_b 19.1656(14)
_cell_length_c 18.9389(12)
_cell_measurement_reflns_used 9886
_cell_measurement_temperature 296(2)
_cell_measurement_theta_max 26.08
_cell_measurement_theta_min 2.18
_cell_volume 3873.9(5)
_computing_structure_refinement 'SHELXL-97 (Sheldrick, 1997)'
_computing_structure_solution 'SHELXS-97 (Sheldrick, 1990)'
_diffrn_ambient_temperature 296(2)
_diffrn_measured_fraction_theta_full 0.998
_diffrn_measured_fraction_theta_max 0.998
_diffrn_radiation_monochromator graphite
_diffrn_radiation_source 'fine-focus sealed tube'
_diffrn_radiation_type MoK\a
_diffrn_radiation_wavelength 0.71073
_diffrn_reflns_av_R_equivalents 0.0292
_diffrn_reflns_av_sigmaI/netI 0.0217
_diffrn_reflns_limit_h_max 14
_diffrn_reflns_limit_h_min -14
_diffrn_reflns_limit_k_max 23
_diffrn_reflns_limit_k_min -23
_diffrn_reflns_limit_l_max 23
_diffrn_reflns_limit_l_min -17
_diffrn_reflns_number 52892
_diffrn_reflns_theta_full 26.19
_diffrn_reflns_theta_max 26.19
_diffrn_reflns_theta_min 1.60
_exptl_absorpt_coefficient_mu 1.291
_exptl_absorpt_correction_T_max 0.697
_exptl_absorpt_correction_T_min 0.615
_exptl_absorpt_correction_type multi-scan
_exptl_absorpt_process_details multi-scan
_exptl_crystal_colour White
_exptl_crystal_density_diffrn 1.398
_exptl_crystal_density_method 'not measured'
_exptl_crystal_description Rod
_exptl_crystal_F_000 1696.0
_exptl_crystal_size_max 0.42
_exptl_crystal_size_mid 0.32
_exptl_crystal_size_min 0.28
_refine_diff_density_max 0.882
_refine_diff_density_min -0.930
_refine_diff_density_rms 0.056
_refine_ls_extinction_method none
_refine_ls_goodness_of_fit_ref 1.030
_refine_ls_hydrogen_treatment constr
_refine_ls_matrix_type full
_refine_ls_number_parameters 475
_refine_ls_number_reflns 7752
_refine_ls_number_restraints 1
_refine_ls_restrained_S_all 1.031
_refine_ls_R_factor_all 0.0627
_refine_ls_R_factor_gt 0.0402
_refine_ls_shift/su_max 0.000
_refine_ls_shift/su_mean 0.000
_refine_ls_structure_factor_coef Fsqd
_refine_ls_weighting_details 'calc w=1/[\s^2^(Fo^2^)+(0.0590P)^2^+3.0185P] where P=(Fo^2^+2Fc^2^)/3'
_refine_ls_weighting_scheme calc
_refine_ls_wR_factor_gt 0.1083
_refine_ls_wR_factor_ref 0.1255
_reflns_number_gt 5644
_reflns_number_total 7752
_reflns_threshold_expression >2sigma(I)
_cod_data_source_file ICA-2013-394-210-219-5.cif
_cod_data_source_block 2`
_cod_original_sg_symbol_H-M 'P 21/c'
_cod_database_code 1512730

loop_
_symmetry_equiv_pos_as_xyz
'x, y, z'
'-x, y+1/2, -z+1/2'
'-x, -y, -z'
'x, -y-1/2, z-1/2'

loop_
_atom_site_label
_atom_site_type_symbol
_atom_site_fract_x
_atom_site_fract_y
_atom_site_fract_z
_atom_site_U_iso_or_equiv
_atom_site_adp_type
_atom_site_occupancy
_atom_site_symmetry_multiplicity
_atom_site_calc_flag
_atom_site_refinement_flags
C34 C 0.9163(4) 0.1826(2) 0.4752(3) 0.0876(12) Uani 1 1 d .
H34 H 0.8598 0.1747 0.4961 0.105 Uiso 1 1 calc R
O4 O 0.9395(4) 0.13368(16) 0.4428(2) 0.1106(11) Uani 1 1 d .
Zn2 Zn 0.25356(3) 0.291435(17) 0.23737(2) 0.05103(12) Uani 1 1 d .
Zn1 Zn 0.24465(3) 0.455163(17) 0.22765(2) 0.04902(12) Uani 1 1 d .
O1 O 0.37104(19) 0.36897(9) 0.28634(13) 0.0513(5) Uani 1 1 d .
O2 O 0.12946(18) 0.36508(9) 0.18661(13) 0.0488(5) Uani 1 1 d .
N8 N 0.2777(3) 0.23504(17) 0.1586(2) 0.0819(9) Uani 1 1 d .
N9 N 0.2573(3) 0.17550(17) 0.14481(18) 0.0775(9) Uani 1 1 d .
N10 N 0.2364(5) 0.11721(19) 0.1270(3) 0.1225(17) Uani 1 1 d .
N5 N 0.2341(3) 0.23004(16) 0.3149(2) 0.0799(9) Uani 1 1 d .
N6 N 0.2679(3) 0.17155(17) 0.32763(18) 0.0696(8) Uani 1 1 d .
N7 N 0.2992(5) 0.1140(2) 0.3440(3) 0.1182(16) Uani 1 1 d .
N3 N 0.1847(3) 0.46827(14) 0.31801(17) 0.0630(7) Uani 1 1 d .
N4 N 0.0817(3) 0.52014(12) 0.16881(17) 0.0589(7) Uani 1 1 d .
H4N H 0.1043 0.5564 0.1467 0.071 Uiso 1 1 calc R
N1 N 0.3043(2) 0.44989(12) 0.13630(16) 0.0522(6) Uani 1 1 d .
N2 N 0.4026(3) 0.52462(13) 0.27278(18) 0.0610(7) Uani 1 1 d .
H2N H 0.3775 0.5648 0.2872 0.073 Uiso 1 1 calc R
C1 C 0.2633(3) 0.40343(17) 0.0775(2) 0.0572(8) Uani 1 1 d .
H1 H 0.1941 0.3761 0.0697 0.069 Uiso 1 1 calc R
C2 C 0.3193(4) 0.3946(2) 0.0286(2) 0.0690(9) Uani 1 1 d .
H2 H 0.2866 0.3632 -0.0131 0.083 Uiso 1 1 calc R
C3 C 0.4245(4) 0.4328(2) 0.0419(2) 0.0771(11) Uani 1 1 d .
H3 H 0.4647 0.4272 0.0098 0.093 Uiso 1 1 calc R
C4 C 0.4692(3) 0.4793(2) 0.1028(2) 0.0714(10) Uani 1 1 d .
H4 H 0.5413 0.5049 0.1134 0.086 Uiso 1 1 calc R
C6 C 0.4449(3) 0.54298(16) 0.2121(2) 0.0676(10) Uani 1 1 d .
H6 H 0.5365 0.5464 0.2373 0.081 Uiso 1 1 calc R
C7 C 0.3908(5) 0.61303(18) 0.1745(3) 0.1046(17) Uani 1 1 d .
H7A H 0.3018 0.6088 0.1440 0.157 Uiso 1 1 calc R
H7B H 0.4281 0.6271 0.1410 0.157 Uiso 1 1 calc R
H7C H 0.4083 0.6474 0.2149 0.157 Uiso 1 1 calc R
C8 C 0.5059(3) 0.49446(18) 0.3448(2) 0.0693(10) Uani 1 1 d .
H8A H 0.4733 0.4826 0.3821 0.083 Uiso 1 1 calc R
H8B H 0.5705 0.5295 0.3691 0.083 Uiso 1 1 calc R
C9 C 0.5634(3) 0.43065(17) 0.32825(19) 0.0580(8) Uani 1 1 d .
C10 C 0.6872(3) 0.4311(2) 0.3410(2) 0.0743(10) Uani 1 1 d .
H10 H 0.7338 0.4718 0.3586 0.089 Uiso 1 1 calc R
C11 C 0.7430(4) 0.3727(2) 0.3281(3) 0.0898(14) Uani 1 1 d .
H11 H 0.8263 0.3740 0.3366 0.108 Uiso 1 1 calc R
C12 C 0.6746(4) 0.3128(2) 0.3027(3) 0.0859(13) Uani 1 1 d .
H12 H 0.7123 0.2728 0.2953 0.103 Uiso 1 1 calc R
C13 C 0.5501(3) 0.31086(17) 0.2881(2) 0.0640(9) Uani 1 1 d .
H13 H 0.5043 0.2699 0.2698 0.077 Uiso 1 1 calc R
C14 C 0.4927(3) 0.36968(15) 0.30033(19) 0.0520(7) Uani 1 1 d .
C28 C 0.0078(3) 0.36471(14) 0.17152(19) 0.0481(7) Uani 1 1 d .
C27 C -0.0429(3) 0.30854(17) 0.1943(2) 0.0651(9) Uani 1 1 d .
H27 H 0.0080 0.2713 0.2212 0.078 Uiso 1 1 calc R
C26 C -0.1681(4) 0.3080(2) 0.1771(3) 0.0920(14) Uani 1 1 d .
H26 H -0.2015 0.2698 0.1916 0.110 Uiso 1 1 calc R
C25 C -0.2441(4) 0.3628(2) 0.1389(3) 0.1003(16) Uani 1 1 d .
H25 H -0.3283 0.3624 0.1282 0.120 Uiso 1 1 calc R
C24 C -0.1945(3) 0.4185(2) 0.1165(3) 0.0800(12) Uani 1 1 d .
H24 H -0.2462 0.4559 0.0906 0.096 Uiso 1 1 calc R
C23 C -0.0691(3) 0.42048(16) 0.13149(19) 0.0538(7) Uani 1 1 d .
C22 C -0.0180(3) 0.48039(16) 0.1037(2) 0.0601(8) Uani 1 1 d .
H22A H 0.0159 0.4627 0.0690 0.072 Uiso 1 1 calc R
H22B H -0.0861 0.5119 0.0734 0.072 Uiso 1 1 calc R
C20 C 0.0372(4) 0.54991(17) 0.2235(3) 0.0740(11) Uani 1 1 d .
H20 H -0.0546 0.5490 0.1980 0.089 Uiso 1 1 calc R
C21 C 0.0792(6) 0.62523(19) 0.2424(4) 0.1114(18) Uani 1 1 d .
H21A H 0.0612 0.6415 0.2843 0.167 Uiso 1 1 calc R
H21B H 0.0353 0.6536 0.1966 0.167 Uiso 1 1 calc R
H21C H 0.1677 0.6283 0.2583 0.167 Uiso 1 1 calc R
C19 C 0.0825(4) 0.50793(18) 0.2983(3) 0.0734(11) Uani 1 1 d .
C15 C 0.2319(5) 0.4342(2) 0.3869(2) 0.0831(12) Uani 1 1 d .
H15 H 0.3020 0.4061 0.3998 0.100 Uiso 1 1 calc R
C16 C 0.1807(7) 0.4393(3) 0.4389(3) 0.120(2) Uani 1 1 d .
H16 H 0.2165 0.4162 0.4870 0.143 Uiso 1 1 calc R
C5 C 0.4060(3) 0.48788(15) 0.1488(2) 0.0553(8) Uani 1 1 d .
C17 C 0.0752(8) 0.4793(4) 0.4180(4) 0.139(3) Uani 1 1 d .
H17 H 0.0382 0.4832 0.4521 0.166 Uiso 1 1 calc R
C18 C 0.0240(6) 0.5133(3) 0.3475(4) 0.1143(19) Uani 1 1 d .
H18 H -0.0487 0.5395 0.3327 0.137 Uiso 1 1 calc R
C32 C 1.0510(5) 0.2627(3) 0.4514(3) 0.1131(16) Uani 1 1 d .
H32A H 1.0561 0.2246 0.4199 0.170 Uiso 1 1 calc R
H32B H 1.1323 0.2713 0.4937 0.170 Uiso 1 1 calc R
H32C H 1.0224 0.3037 0.4194 0.170 Uiso 1 1 calc R
C33 C 0.9327(5) 0.2988(3) 0.5253(3) 0.1170(18) Uani 1 1 d .
H33A H 0.8774 0.2800 0.5452 0.176 Uiso 1 1 calc R
H33B H 0.8921 0.3369 0.4904 0.176 Uiso 1 1 calc R
H33C H 1.0079 0.3153 0.5684 0.176 Uiso 1 1 calc R
N12 N 0.9637(3) 0.24512(18) 0.4832(2) 0.0833(9) Uani 1 1 d .
N11 N 0.5513(4) 0.1943(2) 0.0350(2) 0.0942(11) Uani 1 1 d .
C30 C 0.6173(6) 0.1356(4) 0.0343(4) 0.145(2) Uani 1 1 d .
H30A H 0.5992 0.0986 0.0619 0.217 Uiso 1 1 calc R
H30B H 0.7054 0.1456 0.0596 0.217 Uiso 1 1 calc R
H30C H 0.5934 0.1216 -0.0191 0.217 Uiso 1 1 calc R
C29 C 0.5239(10) 0.2420(4) -0.0282(4) 0.233(5) Uani 1 1 d .
H29A H 0.4348 0.2473 -0.0571 0.349 Uiso 1 1 calc R
H29B H 0.5574 0.2244 -0.0625 0.349 Uiso 1 1 calc R
H29C H 0.5612 0.2864 -0.0076 0.349 Uiso 1 1 calc R
C31 C 0.5298(10) 0.2014(4) 0.1008(7) 0.304(9) Uani 1 1 d D
H31 H 0.4805 0.2323 0.1130 0.364 Uiso 1 1 calc R
O3 O 0.6117(9) 0.1433(6) 0.1450(8) 0.502(12) Uani 1 1 d D

loop_
_atom_site_aniso_label
_atom_site_aniso_U_11
_atom_site_aniso_U_22
_atom_site_aniso_U_33
_atom_site_aniso_U_23
_atom_site_aniso_U_13
_atom_site_aniso_U_12
C34 0.087(3) 0.080(3) 0.083(3) 0.003(2) 0.025(2) 0.003(2)
O4 0.140(3) 0.0654(18) 0.126(3) -0.0191(18) 0.058(2) 0.0008(18)
Zn2 0.0519(2) 0.03300(18) 0.0674(3) 0.00005(15) 0.02560(18) 0.00045(14)
Zn1 0.0532(2) 0.03531(18) 0.0652(2) -0.00370(15) 0.03208(18) -0.00158(14)
O1 0.0483(11) 0.0382(10) 0.0673(14) -0.0030(9) 0.0253(10) -0.0038(8)
O2 0.0462(11) 0.0356(10) 0.0694(13) 0.0032(9) 0.0299(10) 0.0014(8)
N8 0.092(2) 0.0614(19) 0.096(2) -0.0218(18) 0.045(2) -0.0022(17)
N9 0.088(2) 0.066(2) 0.0647(19) -0.0102(16) 0.0207(17) 0.0249(17)
N10 0.179(5) 0.061(2) 0.102(3) -0.018(2) 0.037(3) 0.029(2)
N5 0.086(2) 0.0582(19) 0.103(3) 0.0240(18) 0.049(2) 0.0072(16)
N6 0.0736(19) 0.068(2) 0.0670(19) 0.0186(16) 0.0310(16) 0.0055(16)
N7 0.163(4) 0.084(3) 0.124(3) 0.052(2) 0.079(3) 0.050(3)
N3 0.0804(19) 0.0535(15) 0.0667(18) -0.0087(14) 0.0430(16) -0.0089(14)
N4 0.0651(17) 0.0352(12) 0.084(2) 0.0023(13) 0.0395(15) 0.0037(12)
N1 0.0517(14) 0.0425(13) 0.0666(17) 0.0072(12) 0.0297(13) 0.0002(11)
N2 0.0631(17) 0.0369(13) 0.086(2) -0.0125(13) 0.0358(16) -0.0061(12)
C1 0.0576(19) 0.0534(18) 0.063(2) 0.0042(16) 0.0285(16) -0.0018(15)
C2 0.077(2) 0.074(2) 0.063(2) 0.0042(18) 0.0373(19) 0.0051(19)
C3 0.080(3) 0.091(3) 0.081(3) 0.013(2) 0.054(2) 0.006(2)
C4 0.064(2) 0.070(2) 0.093(3) 0.018(2) 0.047(2) -0.0013(18)
C6 0.065(2) 0.0406(17) 0.100(3) 0.0042(17) 0.040(2) -0.0091(15)
C7 0.121(4) 0.0411(19) 0.164(5) 0.022(2) 0.074(4) 0.005(2)
C8 0.070(2) 0.058(2) 0.076(2) -0.0236(18) 0.0285(19) -0.0203(17)
C9 0.0539(18) 0.0529(18) 0.0575(19) -0.0020(15) 0.0155(15) -0.0070(14)
C10 0.054(2) 0.064(2) 0.089(3) -0.002(2) 0.0164(19) -0.0106(17)
C11 0.049(2) 0.081(3) 0.129(4) 0.005(3) 0.030(2) 0.0021(19)
C12 0.061(2) 0.065(2) 0.128(4) 0.003(2) 0.038(2) 0.0116(19)
C13 0.0548(19) 0.0487(18) 0.085(2) 0.0042(17) 0.0272(18) 0.0037(15)
C14 0.0487(17) 0.0451(16) 0.0560(18) 0.0031(13) 0.0173(14) -0.0016(13)
C28 0.0448(16) 0.0415(15) 0.0585(18) -0.0010(13) 0.0233(14) 0.0011(12)
C27 0.0571(19) 0.0493(18) 0.094(3) 0.0125(17) 0.0379(19) 0.0014(15)
C26 0.062(2) 0.075(3) 0.148(4) 0.029(3) 0.054(3) -0.004(2)
C25 0.050(2) 0.088(3) 0.163(5) 0.027(3) 0.047(3) 0.006(2)
C24 0.053(2) 0.064(2) 0.116(3) 0.019(2) 0.032(2) 0.0124(17)
C23 0.0488(17) 0.0463(16) 0.065(2) 0.0044(14) 0.0244(15) 0.0046(13)
C22 0.0594(19) 0.0477(17) 0.069(2) 0.0120(16) 0.0247(17) 0.0070(15)
C20 0.076(2) 0.0482(19) 0.106(3) -0.0136(19) 0.047(2) 0.0085(17)
C21 0.156(5) 0.047(2) 0.137(5) -0.011(2) 0.070(4) 0.013(2)
C19 0.088(3) 0.054(2) 0.104(3) -0.025(2) 0.066(2) -0.0115(19)
C15 0.110(3) 0.076(3) 0.074(3) -0.010(2) 0.051(2) -0.020(2)
C16 0.188(6) 0.112(4) 0.097(4) -0.021(3) 0.098(4) -0.050(4)
C5 0.0541(18) 0.0416(15) 0.073(2) 0.0154(15) 0.0301(16) 0.0022(13)
C17 0.204(7) 0.136(5) 0.154(6) -0.045(5) 0.151(6) -0.043(5)
C18 0.135(4) 0.100(4) 0.165(6) -0.032(4) 0.119(5) -0.010(3)
C32 0.112(4) 0.100(4) 0.115(4) -0.008(3) 0.038(3) -0.012(3)
C33 0.133(4) 0.090(3) 0.113(4) -0.022(3) 0.040(3) 0.016(3)
N12 0.085(2) 0.067(2) 0.079(2) -0.0057(17) 0.0194(19) 0.0045(18)
N11 0.091(3) 0.079(2) 0.097(3) -0.011(2) 0.028(2) -0.002(2)
C30 0.130(5) 0.157(6) 0.127(5) 0.002(4) 0.039(4) 0.003(5)
C29 0.378(14) 0.152(6) 0.072(4) 0.025(4) 0.011(6) 0.088(8)
C31 0.422(16) 0.218(9) 0.509(19) -0.263(12) 0.423(17) -0.218(11)
O3 0.270(9) 0.478(15) 0.568(18) 0.466(16) 0.009(10) -0.072(9)

loop_
_atom_type_symbol
_atom_type_description
_atom_type_scat_dispersion_real
_atom_type_scat_dispersion_imag
_atom_type_scat_source
C C 0.0033 0.0016 'International Tables Vol C Tables 4.2.6.8 and 6.1.1.4'
N N 0.0061 0.0033 'International Tables Vol C Tables 4.2.6.8 and 6.1.1.4'
O O 0.0106 0.0060 'International Tables Vol C Tables 4.2.6.8 and 6.1.1.4'
Zn Zn 0.2839 1.4301 'International Tables Vol C Tables 4.2.6.8 and 6.1.1.4'
H H 0.0000 0.0000 'International Tables Vol C Tables 4.2.6.8 and 6.1.1.4'

loop_
_geom_angle_atom_site_label_1
_geom_angle_atom_site_label_2
_geom_angle_atom_site_label_3
_geom_angle
O4 C34 N12 125.7(5)
O4 C34 H34 117.1
N12 C34 H34 117.1
O2 Zn2 N8 110.73(13)
O2 Zn2 O1 84.96(9)
N8 Zn2 O1 117.58(12)
O2 Zn2 N5 118.99(11)
N8 Zn2 N5 109.97(16)
O1 Zn2 N5 112.99(13)
O2 Zn2 Zn1 41.73(6)
N8 Zn2 Zn1 121.19(11)
O1 Zn2 Zn1 43.34(6)
N5 Zn2 Zn1 128.83(10)
O2 Zn1 N3 90.00(9)
O2 Zn1 N1 93.17(9)
N3 Zn1 N1 175.95(10)
O2 Zn1 N2 163.30(9)
N3 Zn1 N2 98.60(11)
N1 Zn1 N2 78.96(10)
O2 Zn1 N4 89.58(8)
N3 Zn1 N4 78.79(11)
N1 Zn1 N4 98.71(10)
N2 Zn1 N4 106.07(10)
O2 Zn1 O1 76.08(8)
N3 Zn1 O1 94.50(10)
N1 Zn1 O1 88.70(9)
N2 Zn1 O1 88.93(9)
N4 Zn1 O1 164.25(9)
O2 Zn1 Zn2 37.85(5)
N3 Zn1 Zn2 94.87(8)
N1 Zn1 Zn2 89.18(6)
N2 Zn1 Zn2 126.47(7)
N4 Zn1 Zn2 127.36(7)
O1 Zn1 Zn2 38.32(5)
C14 O1 Zn2 125.16(18)
C14 O1 Zn1 122.04(17)
Zn2 O1 Zn1 98.34(9)
C28 O2 Zn2 127.37(17)
C28 O2 Zn1 122.75(16)
Zn2 O2 Zn1 100.42(9)
N9 N8 Zn2 128.4(3)
N10 N9 N8 176.2(4)
N6 N5 Zn2 125.2(3)
N7 N6 N5 175.7(4)
C19 N3 C15 119.2(3)
C19 N3 Zn1 115.1(3)
C15 N3 Zn1 125.2(3)
C20 N4 C22 112.3(3)
C20 N4 Zn1 112.3(2)
C22 N4 Zn1 109.80(18)
C20 N4 H4N 107.4
C22 N4 H4N 107.4
Zn1 N4 H4N 107.4
C1 N1 C5 118.6(3)
C1 N1 Zn1 125.1(2)
C5 N1 Zn1 115.2(2)
C6 N2 C8 112.2(3)
C6 N2 Zn1 111.9(2)
C8 N2 Zn1 110.29(19)
C6 N2 H2N 107.4
C8 N2 H2N 107.4
Zn1 N2 H2N 107.4
N1 C1 C2 122.6(3)
N1 C1 H1 118.7
C2 C1 H1 118.7
C1 C2 C3 118.9(4)
C1 C2 H2 120.5
C3 C2 H2 120.5
C4 C3 C2 119.2(3)
C4 C3 H3 120.4
C2 C3 H3 120.4
C3 C4 C5 119.4(3)
C3 C4 H4 120.3
C5 C4 H4 120.3
N2 C6 C5 111.0(2)
N2 C6 C7 110.6(3)
C5 C6 C7 109.1(4)
N2 C6 H6 108.7
C5 C6 H6 108.7
C7 C6 H6 108.7
C6 C7 H7A 109.5
C6 C7 H7B 109.5
H7A C7 H7B 109.5
C6 C7 H7C 109.5
H7A C7 H7C 109.5
H7B C7 H7C 109.5
N2 C8 C9 113.0(3)
N2 C8 H8A 109.0
C9 C8 H8A 109.0
N2 C8 H8B 109.0
C9 C8 H8B 109.0
H8A C8 H8B 107.8
C10 C9 C14 119.1(3)
C10 C9 C8 120.4(3)
C14 C9 C8 120.5(3)
C11 C10 C9 121.6(3)
C11 C10 H10 119.2
C9 C10 H10 119.2
C12 C11 C10 119.1(4)
C12 C11 H11 120.4
C10 C11 H11 120.4
C11 C12 C13 120.8(4)
C11 C12 H12 119.6
C13 C12 H12 119.6
C12 C13 C14 120.4(3)
C12 C13 H13 119.8
C14 C13 H13 119.8
O1 C14 C13 121.4(3)
O1 C14 C9 119.7(3)
C13 C14 C9 118.9(3)
O2 C28 C27 120.7(3)
O2 C28 C23 119.9(3)
C27 C28 C23 119.5(3)
C26 C27 C28 120.2(3)
C26 C27 H27 119.9
C28 C27 H27 119.9
C25 C26 C27 120.9(4)
C25 C26 H26 119.6
C27 C26 H26 119.6
C26 C25 C24 119.2(4)
C26 C25 H25 120.4
C24 C25 H25 120.4
C25 C24 C23 121.7(3)
C25 C24 H24 119.2
C23 C24 H24 119.2
C24 C23 C28 118.6(3)
C24 C23 C22 120.9(3)
C28 C23 C22 120.6(3)
N4 C22 C23 113.5(3)
N4 C22 H22A 108.9
C23 C22 H22A 108.9
N4 C22 H22B 108.9
C23 C22 H22B 108.9
H22A C22 H22B 107.7
N4 C20 C19 111.4(3)
N4 C20 C21 110.6(4)
C19 C20 C21 110.0(4)
N4 C20 H20 108.3
C19 C20 H20 108.3
C21 C20 H20 108.3
C20 C21 H21A 109.5
C20 C21 H21B 109.5
H21A C21 H21B 109.5
C20 C21 H21C 109.5
H21A C21 H21C 109.5
H21B C21 H21C 109.5
N3 C19 C18 120.9(5)
N3 C19 C20 118.1(3)
C18 C19 C20 120.9(4)
N3 C15 C16 122.5(5)
N3 C15 H15 118.8
C16 C15 H15 118.8
C15 C16 C17 118.1(6)
C15 C16 H16 120.9
C17 C16 H16 120.9
N1 C5 C4 121.3(3)
N1 C5 C6 117.3(3)
C4 C5 C6 121.3(3)
C18 C17 C16 120.4(5)
C18 C17 H17 119.8
C16 C17 H17 119.8
C17 C18 C19 118.8(5)
C17 C18 H18 120.6
C19 C18 H18 120.6
N12 C32 H32A 109.5
N12 C32 H32B 109.5
H32A C32 H32B 109.5
N12 C32 H32C 109.5
H32A C32 H32C 109.5
H32B C32 H32C 109.5
N12 C33 H33A 109.5
N12 C33 H33B 109.5
H33A C33 H33B 109.5
N12 C33 H33C 109.5
H33A C33 H33C 109.5
H33B C33 H33C 109.5
C34 N12 C33 121.1(5)
C34 N12 C32 121.1(4)
C33 N12 C32 117.9(4)
C30 N11 C31 115.0(7)
C30 N11 C29 115.9(6)
C31 N11 C29 128.9(7)
N11 C30 H30A 109.5
N11 C30 H30B 109.5
H30A C30 H30B 109.5
N11 C30 H30C 109.5
H30A C30 H30C 109.5
H30B C30 H30C 109.5
N11 C29 H29A 109.5
N11 C29 H29B 109.5
H29A C29 H29B 109.5
N11 C29 H29C 109.5
H29A C29 H29C 109.5
H29B C29 H29C 109.5
N11 C31 O3 95.7(8)
N11 C31 H31 132.2
O3 C31 H31 132.2

loop_
_geom_bond_atom_site_label_1
_geom_bond_atom_site_label_2
_geom_bond_distance
C34 O4 1.217(5)
C34 N12 1.305(5)
C34 H34 0.9300
Zn2 O2 1.9605(19)
Zn2 N8 1.963(3)
Zn2 O1 1.9693(19)
Zn2 N5 1.974(3)
Zn2 Zn1 3.1424(5)
Zn1 O2 2.1267(19)
Zn1 N3 2.139(3)
Zn1 N1 2.141(3)
Zn1 N2 2.148(3)
Zn1 N4 2.155(3)
Zn1 O1 2.180(2)
O1 C14 1.350(4)
O2 C28 1.345(3)
N8 N9 1.172(4)
N9 N10 1.162(4)
N5 N6 1.180(4)
N6 N7 1.163(4)
N3 C19 1.339(5)
N3 C15 1.341(5)
N4 C20 1.470(4)
N4 C22 1.489(4)
N4 H4N 0.9100
N1 C1 1.339(4)
N1 C5 1.339(4)
N2 C6 1.486(5)
N2 C8 1.493(5)
N2 H2N 0.9100
C1 C2 1.369(5)
C1 H1 0.9300
C2 C3 1.374(5)
C2 H2 0.9300
C3 C4 1.366(6)
C3 H3 0.9300
C4 C5 1.388(5)
C4 H4 0.9300
C6 C5 1.509(5)
C6 C7 1.523(5)
C6 H6 0.9800
C7 H7A 0.9600
C7 H7B 0.9600
C7 H7C 0.9600
C8 C9 1.500(5)
C8 H8A 0.9700
C8 H8B 0.9700
C9 C10 1.382(5)
C9 C14 1.400(4)
C10 C11 1.377(6)
C10 H10 0.9300
C11 C12 1.367(5)
C11 H11 0.9300
C12 C13 1.380(5)
C12 H12 0.9300
C13 C14 1.389(4)
C13 H13 0.9300
C28 C27 1.392(4)
C28 C23 1.394(4)
C27 C26 1.376(5)
C27 H27 0.9300
C26 C25 1.366(6)
C26 H26 0.9300
C25 C24 1.374(5)
C25 H25 0.9300
C24 C23 1.390(5)
C24 H24 0.9300
C23 C22 1.498(4)
C22 H22A 0.9700
C22 H22B 0.9700
C20 C19 1.507(6)
C20 C21 1.518(5)
C20 H20 0.9800
C21 H21A 0.9600
C21 H21B 0.9600
C21 H21C 0.9600
C19 C18 1.391(6)
C15 C16 1.370(6)
C15 H15 0.9300
C16 C17 1.371(9)
C16 H16 0.9300
C17 C18 1.365(9)
C17 H17 0.9300
C18 H18 0.9300
C32 N12 1.450(6)
C32 H32A 0.9600
C32 H32B 0.9600
C32 H32C 0.9600
C33 N12 1.446(6)
C33 H33A 0.9600
C33 H33B 0.9600
C33 H33C 0.9600
N11 C30 1.375(7)
N11 C31 1.384(9)
N11 C29 1.427(7)
C30 H30A 0.9600
C30 H30B 0.9600
C30 H30C 0.9600
C29 H29A 0.9600
C29 H29B 0.9600
C29 H29C 0.9600
C31 O3 1.474(13)
C31 H31 0.9300

loop_
_geom_torsion_atom_site_label_1
_geom_torsion_atom_site_label_2
_geom_torsion_atom_site_label_3
_geom_torsion_atom_site_label_4
_geom_torsion
N8 Zn2 Zn1 O2 86.72(15)
O1 Zn2 Zn1 O2 -174.81(13)
N5 Zn2 Zn1 O2 -91.85(16)
O2 Zn2 Zn1 N3 83.71(12)
N8 Zn2 Zn1 N3 170.43(15)
O1 Zn2 Zn1 N3 -91.10(13)
N5 Zn2 Zn1 N3 -8.14(15)
O2 Zn2 Zn1 N1 -96.24(12)
N8 Zn2 Zn1 N1 -9.52(14)
O1 Zn2 Zn1 N1 88.95(12)
N5 Zn2 Zn1 N1 171.91(15)
O2 Zn2 Zn1 N2 -171.83(14)
N8 Zn2 Zn1 N2 -85.11(16)
O1 Zn2 Zn1 N2 13.35(14)
N5 Zn2 Zn1 N2 96.32(16)
O2 Zn2 Zn1 N4 4.10(13)
N8 Zn2 Zn1 N4 90.83(15)
O1 Zn2 Zn1 N4 -170.71(13)
N5 Zn2 Zn1 N4 -87.75(16)
O2 Zn2 Zn1 O1 174.81(13)
N8 Zn2 Zn1 O1 -98.46(15)
N5 Zn2 Zn1 O1 82.96(16)
O2 Zn2 O1 C14 -142.8(2)
N8 Zn2 O1 C14 -32.1(3)
N5 Zn2 O1 C14 97.7(3)
Zn1 Zn2 O1 C14 -139.4(3)
O2 Zn2 O1 Zn1 -3.46(9)
N8 Zn2 O1 Zn1 107.32(14)
N5 Zn2 O1 Zn1 -122.87(12)
O2 Zn1 O1 C14 144.4(2)
N3 Zn1 O1 C14 -126.7(2)
N1 Zn1 O1 C14 50.8(2)
N2 Zn1 O1 C14 -28.2(2)
N4 Zn1 O1 C14 169.3(3)
Zn2 Zn1 O1 C14 141.1(3)
O2 Zn1 O1 Zn2 3.28(8)
N3 Zn1 O1 Zn2 92.16(11)
N1 Zn1 O1 Zn2 -90.32(10)
N2 Zn1 O1 Zn2 -169.30(11)
N4 Zn1 O1 Zn2 28.2(4)
N8 Zn2 O2 C28 99.6(3)
O1 Zn2 O2 C28 -142.8(2)
N5 Zn2 O2 C28 -29.3(3)
Zn1 Zn2 O2 C28 -146.4(3)
N8 Zn2 O2 Zn1 -114.05(13)
O1 Zn2 O2 Zn1 3.57(9)
N5 Zn2 O2 Zn1 117.11(13)
N3 Zn1 O2 C28 50.5(2)
N1 Zn1 O2 C28 -127.0(2)
N2 Zn1 O2 C28 171.9(3)
N4 Zn1 O2 C28 -28.3(2)
O1 Zn1 O2 C28 145.1(2)
Zn2 Zn1 O2 C28 148.4(3)
N3 Zn1 O2 Zn2 -97.95(11)
N1 Zn1 O2 Zn2 84.56(10)
N2 Zn1 O2 Zn2 23.4(4)
N4 Zn1 O2 Zn2 -176.74(10)
O1 Zn1 O2 Zn2 -3.31(8)
O2 Zn2 N8 N9 -117.2(4)
O1 Zn2 N8 N9 147.6(3)
N5 Zn2 N8 N9 16.4(4)
Zn1 Zn2 N8 N9 -162.4(3)
O2 Zn2 N5 N6 150.2(3)
N8 Zn2 N5 N6 21.0(4)
O1 Zn2 N5 N6 -112.5(3)
Zn1 Zn2 N5 N6 -160.3(3)
O2 Zn1 N3 C19 -90.0(2)
N2 Zn1 N3 C19 104.4(2)
N4 Zn1 N3 C19 -0.4(2)
O1 Zn1 N3 C19 -166.0(2)
Zn2 Zn1 N3 C19 -127.6(2)
O2 Zn1 N3 C15 82.0(3)
N2 Zn1 N3 C15 -83.6(3)
N4 Zn1 N3 C15 171.6(3)
O1 Zn1 N3 C15 6.0(3)
Zn2 Zn1 N3 C15 44.4(3)
O2 Zn1 N4 C20 102.6(2)
N3 Zn1 N4 C20 12.5(2)
N1 Zn1 N4 C20 -164.2(2)
N2 Zn1 N4 C20 -83.3(2)
O1 Zn1 N4 C20 78.5(4)
Zn2 Zn1 N4 C20 100.1(2)
O2 Zn1 N4 C22 -23.2(2)
N3 Zn1 N4 C22 -113.3(2)
N1 Zn1 N4 C22 70.0(2)
N2 Zn1 N4 C22 150.9(2)
O1 Zn1 N4 C22 -47.3(5)
Zn2 Zn1 N4 C22 -25.7(2)
O2 Zn1 N1 C1 3.4(3)
N2 Zn1 N1 C1 168.6(3)
N4 Zn1 N1 C1 -86.6(3)
O1 Zn1 N1 C1 79.4(2)
Zn2 Zn1 N1 C1 41.1(2)
O2 Zn1 N1 C5 -163.8(2)
N2 Zn1 N1 C5 1.3(2)
N4 Zn1 N1 C5 106.1(2)
O1 Zn1 N1 C5 -87.8(2)
Zn2 Zn1 N1 C5 -126.2(2)
O2 Zn1 N2 C6 75.9(4)
N3 Zn1 N2 C6 -163.8(2)
N1 Zn1 N2 C6 12.9(2)
N4 Zn1 N2 C6 -83.1(2)
O1 Zn1 N2 C6 101.8(2)
Zn2 Zn1 N2 C6 93.5(2)
O2 Zn1 N2 C8 -49.7(5)
N3 Zn1 N2 C8 70.6(2)
N1 Zn1 N2 C8 -112.7(2)
N4 Zn1 N2 C8 151.3(2)
O1 Zn1 N2 C8 -23.8(2)
Zn2 Zn1 N2 C8 -32.0(2)
C5 N1 C1 C2 -1.7(5)
Zn1 N1 C1 C2 -168.6(3)
N1 C1 C2 C3 2.6(5)
C1 C2 C3 C4 -0.9(6)
C2 C3 C4 C5 -1.4(6)
C8 N2 C6 C5 100.7(3)
Zn1 N2 C6 C5 -23.8(3)
C8 N2 C6 C7 -138.0(3)
Zn1 N2 C6 C7 97.5(3)
C6 N2 C8 C9 -57.6(4)
Zn1 N2 C8 C9 67.8(3)
N2 C8 C9 C10 115.6(4)
N2 C8 C9 C14 -65.0(4)
C14 C9 C10 C11 -1.1(6)
C8 C9 C10 C11 178.3(4)
C9 C10 C11 C12 -0.5(7)
C10 C11 C12 C13 1.7(8)
C11 C12 C13 C14 -1.3(7)
Zn2 O1 C14 C13 -6.8(4)
Zn1 O1 C14 C13 -137.3(3)
Zn2 O1 C14 C9 173.6(2)
Zn1 O1 C14 C9 43.0(4)
C12 C13 C14 O1 180.0(4)
C12 C13 C14 C9 -0.4(5)
C10 C9 C14 O1 -178.8(3)
C8 C9 C14 O1 1.7(5)
C10 C9 C14 C13 1.5(5)
C8 C9 C14 C13 -177.9(3)
Zn2 O2 C28 C27 1.8(4)
Zn1 O2 C28 C27 -137.8(3)
Zn2 O2 C28 C23 -177.0(2)
Zn1 O2 C28 C23 43.3(4)
O2 C28 C27 C26 -178.6(4)
C23 C28 C27 C26 0.3(6)
C28 C27 C26 C25 -1.2(7)
C27 C26 C25 C24 1.0(8)
C26 C25 C24 C23 0.2(8)
C25 C24 C23 C28 -1.1(6)
C25 C24 C23 C22 177.5(4)
O2 C28 C23 C24 179.8(3)
C27 C28 C23 C24 0.9(5)
O2 C28 C23 C22 1.1(5)
C27 C28 C23 C22 -177.8(3)
C20 N4 C22 C23 -59.6(3)
Zn1 N4 C22 C23 66.2(3)
C24 C23 C22 N4 118.0(4)
C28 C23 C22 N4 -63.4(4)
C22 N4 C20 C19 102.8(3)
Zn1 N4 C20 C19 -21.6(4)
C22 N4 C20 C21 -134.5(4)
Zn1 N4 C20 C21 101.1(4)
C15 N3 C19 C18 -1.0(5)
Zn1 N3 C19 C18 171.5(3)
C15 N3 C19 C20 175.4(3)
Zn1 N3 C19 C20 -12.0(4)
N4 C20 C19 N3 22.6(5)
C21 C20 C19 N3 -100.4(4)
N4 C20 C19 C18 -160.9(4)
C21 C20 C19 C18 76.1(5)
C19 N3 C15 C16 -1.1(6)
Zn1 N3 C15 C16 -172.8(3)
N3 C15 C16 C17 1.9(8)
C1 N1 C5 C4 -0.7(4)
Zn1 N1 C5 C4 167.4(3)
C1 N1 C5 C6 176.2(3)
Zn1 N1 C5 C6 -15.7(3)
C3 C4 C5 N1 2.3(5)
C3 C4 C5 C6 -174.5(3)
N2 C6 C5 N1 26.5(4)
C7 C6 C5 N1 -95.7(4)
N2 C6 C5 C4 -156.6(3)
C7 C6 C5 C4 81.2(4)
C15 C16 C17 C18 -0.5(9)
C16 C17 C18 C19 -1.5(9)
N3 C19 C18 C17 2.4(7)
C20 C19 C18 C17 -174.0(5)
O4 C34 N12 C33 -177.8(5)
O4 C34 N12 C32 1.0(7)
C30 N11 C31 O3 8.7(8)
C29 N11 C31 O3 -165.3(7)
